data_2018810
loop_
_publ_author_name
'Chernyshev, Vladimir V.'
'Shkavrov, Sergey V.'
'Paseshnichenko, Ksenia A.'
'Puryaeva, Tamara P.'
'Velikodny, Yurii A.'

_publ_section_title
;
 Zoledronic acid: monoclinic and triclinic polymorphs from powder
 diffraction data
;
_journal_coeditor_code BI3053
_journal_issue 3
_journal_name_full 'Acta Crystallographica Section C'
_journal_page_first 263
_journal_page_last 266
_journal_paper_doi 10.1107/S0108270113003089
_journal_volume 69
_journal_year 2013
_chemical_formula_iupac 'C5 H10 N2 O7 P2'
_chemical_formula_moiety 'C5 H10 N2 O7 P2'
_chemical_formula_sum 'C5 H10 N2 O7 P2'
_chemical_formula_weight 272.09
_chemical_melting_point 503
_chemical_name_common 'Zoledronic acid'
_chemical_name_systematic
;
1-(2-Hydroxy-2-phosphonato-2-phosphonoethyl)-1<i>H</i>-imidazol-3-ium
;
_space_group_IT_number 14
_symmetry_cell_setting monoclinic
_symmetry_space_group_name_Hall '-P 2ybc'
_symmetry_space_group_name_H-M 'P 1 21/c 1'
_audit_creation_method SHELXL97
_cell_angle_alpha 90.00
_cell_angle_beta 96.954(18)
_cell_angle_gamma 90.00
_cell_formula_units_Z 4
_cell_length_a 6.8162(12)
_cell_length_b 10.6307(11)
_cell_length_c 13.9240(14)
_cell_measurement_reflns_used 615
_cell_measurement_temperature 298(2)
_cell_measurement_theta_max 39.99
_cell_measurement_theta_min 5.24
_cell_volume 1001.5(2)
_computing_cell_refinement 'MRIA (Zlokazov & Chernyshev, 1992)'
_computing_data_collection '<i>DataCollector</i> (PANalytical, 2010)'
_computing_data_reduction '<i>DataCollector</i> (PANalytical, 2010)'
_computing_molecular_graphics
;
PLATON (Spek, 2009) and Mercury (Macrae <i>et al.</i>, 2008)
;
_computing_publication_material
;
MRIA (Zlokazov & Chernyshev, 1992) and SHELXL97 (Sheldrick,
2008)
;
_computing_structure_refinement 'MRIA (Zlokazov & Chernyshev, 1992)'
_computing_structure_solution 'simulated annealing (Zhukov <i>et al.</i>, 2001)'
_diffrn_ambient_temperature 298(2)
_diffrn_measurement_device 'PANanalytical EMPYREAN'
_diffrn_radiation_monochromator none
_diffrn_radiation_source 'line-focus sealed tube'
_diffrn_radiation_type CuK\a
_diffrn_radiation_wavelength 1.5418
_exptl_absorpt_coefficient_mu 4.270
_exptl_absorpt_correction_type none
_exptl_crystal_density_diffrn 1.805
_exptl_crystal_density_method 'not measured'
_exptl_crystal_F_000 560
_pd_block_diffractogram_id M
_pd_char_colour white
_pd_char_particle_morphology plate
_pd_instr_location
;
A. N. Frumkin Institute of Physical Chemistry and Electrochemistry
Russian Academy of Sciences
Leninsky prospect 31
Moscow 119071
Russian Federation
;
_pd_meas_2theta_range_inc 0.017
_pd_meas_2theta_range_max 79.973
_pd_meas_2theta_range_min 7.009
_pd_meas_number_of_points 4293
_pd_meas_scan_method cont
_pd_prep_pressure 101
_pd_prep_temperature 298(2)
_pd_proc_2theta_range_inc 0.017
_pd_proc_2theta_range_max 79.973
_pd_proc_2theta_range_min 7.009
_pd_proc_info_excluded_regions none
_pd_proc_ls_background_function 'Chebyshev polynomial up to the fifth order'
_pd_proc_ls_pref_orient_corr
;
spherical harmonics expansion up to the sixth order
(Ahtee <i>et al.</i>, 1989; J\"arvinen, 1993)
;
_pd_proc_ls_profile_function 'split-type pseudo-Voigt (Toraya, 1986)'
_pd_proc_ls_prof_R_factor 0.0331
_pd_proc_ls_prof_wR_expected 0.0300
_pd_proc_ls_prof_wR_factor 0.0480
_pd_proc_wavelength 1.5418
_pd_spec_mounting
;
thin layer on the non-diffracting silicon plate
;
_pd_spec_mount_mode reflection
_pd_spec_shape flat_sheet
_pd_spec_size_axial 15
_pd_spec_size_equat 1
_pd_spec_size_thick 1
_refine_diff_density_max 0.53
_refine_diff_density_min -0.36
_refine_ls_extinction_method none
_refine_ls_goodness_of_fit_all 1.603
_refine_ls_hydrogen_treatment noref
_refine_ls_matrix_type fullcycle
_refine_ls_number_constraints 0
_refine_ls_number_parameters 121
_refine_ls_number_restraints 43
_refine_ls_shift/su_max 0.002
_refine_ls_shift/su_mean 0.000
_refine_ls_structure_factor_coef Inet
_refine_ls_weighting_scheme sigma
_cod_data_source_file bi3053.cif
_cod_data_source_block IM
_cod_original_sg_symbol_H-M 'P 21/c'
_cod_database_code 2018810

loop_
_symmetry_equiv_pos_as_xyz
'x, y, z'
'x, -y+1/2, z+1/2'
'-x, -y, -z'
'-x, y-1/2, -z-1/2'

loop_
_atom_site_type_symbol
_atom_site_label
_atom_site_fract_x
_atom_site_fract_y
_atom_site_fract_z
_atom_site_U_iso_or_equiv
_atom_site_adp_type
_atom_site_calc_flag
_atom_site_refinement_flags
_atom_site_occupancy
_atom_site_symmetry_multiplicity
P P1 0.4912(5) 0.2154(3) 0.4136(3) 0.0551(14) Uiso d . 1 1
P P2 0.3277(5) -0.0379(3) 0.3270(3) 0.0542(15) Uiso d . 1 1
O O1 0.4207(10) 0.1527(6) 0.2262(6) 0.076(3) Uiso d . 1 1
H H1 0.3811 0.2192 0.2011 0.114 Uiso calc R 1 1
O O2 0.6808(12) 0.1419(7) 0.4400(6) 0.077(3) Uiso d . 1 1
O O3 0.3630(10) 0.2083(7) 0.4980(6) 0.070(3) Uiso d . 1 1
H H3 0.4286 0.1786 0.5459 0.104 Uiso calc R 1 1
O O4 0.5183(10) 0.3460(6) 0.3771(5) 0.063(3) Uiso d . 1 1
O O5 0.1945(11) -0.0584(6) 0.4078(6) 0.072(3) Uiso d . 1 1
H H5 0.2600 -0.0895 0.4553 0.108 Uiso calc R 1 1
O O6 0.5327(10) -0.0958(7) 0.3482(6) 0.073(3) Uiso d . 1 1
O O7 0.2373(10) -0.0873(6) 0.2264(5) 0.066(3) Uiso d . 1 1
H H7 0.3224 -0.0879 0.1896 0.099 Uiso calc R 1 1
N N1 -0.0030(13) 0.1423(9) 0.2245(7) 0.068(4) Uiso d . 1 1
N N2 -0.2341(14) 0.0293(8) 0.1485(7) 0.071(4) Uiso d . 1 1
H H2 -0.3289 -0.0240 0.1365 0.084 Uiso calc . 1 1
C C1 0.3363(15) 0.1350(11) 0.3146(9) 0.064(5) Uiso d . 1 1
C C2 0.1328(16) 0.2003(11) 0.3027(9) 0.068(5) Uiso d . 1 1
H H2A 0.0754 0.1948 0.3630 0.082 Uiso calc . 1 1
H H2B 0.1496 0.2886 0.2882 0.082 Uiso calc . 1 1
C C3 -0.1481(16) 0.0617(11) 0.2363(9) 0.077(5) Uiso d . 1 1
H H3A -0.1830 0.0332 0.2951 0.093 Uiso calc . 1 1
C C4 -0.1468(16) 0.0945(11) 0.0809(8) 0.065(5) Uiso d . 1 1
H H4 -0.1848 0.0936 0.0144 0.080 Uiso calc . 1 1
C C5 0.0051(16) 0.1610(10) 0.1276(9) 0.074(5) Uiso d . 1 1
H H5A 0.0965 0.2095 0.0997 0.090 Uiso calc . 1 1

loop_
_atom_type_symbol
_atom_type_description
_atom_type_scat_dispersion_real
_atom_type_scat_dispersion_imag
_atom_type_scat_source
P P 0.2955 0.4335 'International Tables Vol C Tables 4.2.6.8 and 6.1.1.4'
O O 0.0492 0.0322 'International Tables Vol C Tables 4.2.6.8 and 6.1.1.4'
N N 0.0311 0.0180 'International Tables Vol C Tables 4.2.6.8 and 6.1.1.4'
C C 0.0181 0.0091 'International Tables Vol C Tables 4.2.6.8 and 6.1.1.4'
H H 0.0000 0.0000 'International Tables Vol C Tables 4.2.6.8 and 6.1.1.4'

loop_
_geom_angle_atom_site_label_1
_geom_angle_atom_site_label_2
_geom_angle_atom_site_label_3
_geom_angle
O4 P1 O2 115.0(5)
O4 P1 O3 114.0(4)
O2 P1 O3 109.5(5)
O4 P1 C1 105.0(5)
O2 P1 C1 109.7(5)
O3 P1 C1 102.7(5)
O5 P2 O6 114.1(5)
O5 P2 O7 114.0(4)
O6 P2 O7 107.0(4)
O5 P2 C1 103.6(5)
O6 P2 C1 112.4(5)
O7 P2 C1 105.4(5)
C1 O1 H1 109.5
P1 O3 H3 109.5
P2 O5 H5 109.5
P2 O7 H7 109.4
C3 N1 C5 109.5(9)
C3 N1 C2 125.8(10)
C5 N1 C2 124.7(9)
C3 N2 C4 108.7(9)
C3 N2 H2 125.6
C4 N2 H2 125.7
O1 C1 C2 107.3(9)
O1 C1 P1 109.2(7)
C2 C1 P1 107.4(8)
O1 C1 P2 103.4(7)
C2 C1 P2 114.8(8)
P1 C1 P2 114.4(6)
N1 C2 C1 111.5(9)
N1 C2 H2A 109.3
C1 C2 H2A 109.3
N1 C2 H2B 109.3
C1 C2 H2B 109.4
H2A C2 H2B 107.9
N1 C3 N2 107.6(11)
N1 C3 H3A 126.2
N2 C3 H3A 126.2
C5 C4 N2 107.8(10)
C5 C4 H4 126.0
N2 C4 H4 126.1
C4 C5 N1 106.1(10)
C4 C5 H5A 126.9
N1 C5 H5A 127.0

loop_
_geom_bond_atom_site_label_1
_geom_bond_atom_site_label_2
_geom_bond_distance
P1 O4 1.498(7)
P1 O2 1.516(9)
P1 O3 1.549(9)
P1 C1 1.842(12)
P2 O5 1.544(9)
P2 O6 1.522(8)
P2 O7 1.552(8)
P2 C1 1.847(12)
O1 C1 1.434(15)
O1 H1 0.82
O3 H3 0.82
O5 H5 0.82
O7 H7 0.82
N1 C3 1.333(15)
N1 C5 1.370(16)
N1 C2 1.476(14)
N2 C3 1.336(15)
N2 C4 1.362(15)
N2 H2 0.86
C1 C2 1.542(15)
C2 H2A 0.97
C2 H2B 0.97
C3 H3A 0.93
C4 C5 1.354(15)
C4 H4 0.93
C5 H5A 0.93

loop_
_geom_hbond_atom_site_label_D
_geom_hbond_atom_site_label_H
_geom_hbond_atom_site_label_A
_geom_hbond_site_symmetry_A
_geom_hbond_distance_DH
_geom_hbond_distance_HA
_geom_hbond_distance_DA
_geom_hbond_angle_DHA
O3 H3 O6 3_656 0.82 1.71 2.481(11) 156
O5 H5 O2 3_656 0.82 1.57 2.359(11) 160
O7 H7 O4 4_656 0.82 1.67 2.436(10) 156
N2 H2 O4 4_556 0.86 1.88 2.740(11) 172
O1 H1 O6 4_666 0.82 2.19 2.899(11) 145

loop_
_cod_related_entry_id
_cod_related_entry_database
_cod_related_entry_code
1 ChemSpider 61986
